data_7030214
loop_
_publ_author_name
'Yang, Xiaoping'
'Chan, Christopher'
'Lam, Daniel'
'Schipper, Desmond'
'Stanley, Julie M.'
'Chen, Xiaoyan'
'Jones, Richard A.'
'Holliday, Bradley J.'
'Wong, Wai-Kwok'
'Chen, Shengchun'
'Chen, Qun'

_publ_section_title
;
 Anion-dependent construction of two hexanuclear 3d-4f complexes with a
 flexible Schiff base ligand.
;
_journal_issue 37
_journal_name_full 'Dalton transactions (Cambridge, England : 2003)'
_journal_page_first 11449
_journal_page_last 11453
_journal_paper_doi 10.1039/c2dt31268a
_journal_volume 41
_journal_year 2012
_chemical_formula_sum 'C22 H20 Eu N7 Ni O7'
_chemical_formula_weight 705.12
_chemical_name_systematic
;
?
;
_space_group_IT_number 14
_symmetry_space_group_name_Hall '-P 2yn'
_symmetry_space_group_name_H-M 'P 1 21/n 1'
_atom_sites_solution_hydrogens geom
_atom_sites_solution_primary direct
_atom_sites_solution_secondary difmap
_audit_creation_method SHELXL-97
_cell_angle_alpha 90.00
_cell_angle_beta 108.40(3)
_cell_angle_gamma 90.00
_cell_formula_units_Z 6
_cell_length_a 12.803(3)
_cell_length_b 16.488(3)
_cell_length_c 19.716(4)
_cell_measurement_temperature 293(2)
_cell_volume 3949.2(16)
_computing_structure_refinement 'SHELXL-97 (Sheldrick, 1997)'
_computing_structure_solution 'SHELXS-97 (Sheldrick, 1990)'
_diffrn_ambient_temperature 293(2)
_diffrn_measured_fraction_theta_full 0.912
_diffrn_measured_fraction_theta_max 0.960
_diffrn_radiation_monochromator graphite
_diffrn_radiation_source 'fine-focus sealed tube'
_diffrn_radiation_type MoK\a
_diffrn_radiation_wavelength 0.71073
_diffrn_reflns_av_R_equivalents 0.0228
_diffrn_reflns_av_sigmaI/netI 0.0408
_diffrn_reflns_limit_h_max 15
_diffrn_reflns_limit_h_min -9
_diffrn_reflns_limit_k_max 19
_diffrn_reflns_limit_k_min -19
_diffrn_reflns_limit_l_max 6
_diffrn_reflns_limit_l_min -23
_diffrn_reflns_number 10575
_diffrn_reflns_theta_full 25.00
_diffrn_reflns_theta_max 25.00
_diffrn_reflns_theta_min 1.65
_exptl_absorpt_coefficient_mu 3.130
_exptl_crystal_density_diffrn 1.779
_exptl_crystal_density_method 'not measured'
_exptl_crystal_F_000 2088
_refine_diff_density_max 1.888
_refine_diff_density_min -1.617
_refine_diff_density_rms 0.247
_refine_ls_extinction_method none
_refine_ls_goodness_of_fit_ref 1.169
_refine_ls_hydrogen_treatment mixed
_refine_ls_matrix_type full
_refine_ls_number_parameters 505
_refine_ls_number_reflns 6682
_refine_ls_number_restraints 336
_refine_ls_restrained_S_all 1.155
_refine_ls_R_factor_all 0.0449
_refine_ls_R_factor_gt 0.0370
_refine_ls_shift/su_max 0.002
_refine_ls_shift/su_mean 0.000
_refine_ls_structure_factor_coef Fsqd
_refine_ls_weighting_details 'calc w=1/[\s^2^(Fo^2^)+(0.0807P)^2^+6.1048P] where P=(Fo^2^+2Fc^2^)/3'
_refine_ls_weighting_scheme calc
_refine_ls_wR_factor_gt 0.1117
_refine_ls_wR_factor_ref 0.1374
_reflns_number_gt 5654
_reflns_number_total 6682
_reflns_threshold_expression >2sigma(I)
_cod_data_source_file c2dt31268a.txt
_cod_data_source_block y2
_cod_original_cell_volume 3949.3(14)
_cod_database_code 7030214

loop_
_symmetry_equiv_pos_as_xyz
'x, y, z'
'-x+1/2, y+1/2, -z+1/2'
'-x, -y, -z'
'x-1/2, -y-1/2, z-1/2'

loop_
_atom_site_label
_atom_site_type_symbol
_atom_site_fract_x
_atom_site_fract_y
_atom_site_fract_z
_atom_site_U_iso_or_equiv
_atom_site_adp_type
_atom_site_occupancy
_atom_site_symmetry_multiplicity
_atom_site_calc_flag
_atom_site_refinement_flags
Eu1 Eu -0.13056(3) 1.208752(18) 0.628532(17) 0.01922(13) Uani 1 1 d U
Eu2 Eu -0.03016(3) 1.374491(18) 0.506034(17) 0.02160(14) Uani 1 1 d U
Ni1 Ni -0.24896(7) 1.02606(5) 0.61579(4) 0.0196(2) Uani 1 1 d U
C2E C -0.1671(6) 1.0963(4) 0.7634(4) 0.0278(16) Uani 1 1 d U
C1E C 0.0319(6) 1.2091(4) 0.5209(4) 0.0283(16) Uani 1 1 d U
O17E O -0.0885(4) 1.0705(3) 0.6382(2) 0.0209(9) Uani 1 1 d U
O16E O -0.1426(4) 1.1643(3) 0.7415(2) 0.0288(11) Uani 1 1 d U
O15E O 0.0173(4) 1.2436(3) 0.4624(3) 0.0332(12) Uani 1 1 d U
O13E O -0.2204(4) 1.0384(3) 0.7262(2) 0.0262(10) Uani 1 1 d U
O12E O -0.1799(4) 1.1496(3) 0.5120(2) 0.0232(10) Uani 1 1 d U
O11E O -0.0241(5) 1.4089(3) 0.3880(3) 0.0347(12) Uani 1 1 d U
O10E O -0.1933(4) 1.3207(3) 0.5360(2) 0.0279(11) Uani 1 1 d U
O9E O -0.3012(4) 1.1452(3) 0.6061(2) 0.0240(10) Uani 1 1 d U
O8E O -0.2930(4) 1.2959(3) 0.6469(3) 0.0301(11) Uani 1 1 d U
O7E O -0.2082(5) 1.3320(3) 0.4229(3) 0.0391(13) Uani 1 1 d U
O6E O 0.0125(4) 1.2465(3) 0.5727(2) 0.0228(10) Uani 1 1 d U
O5E O 0.0016(4) 1.4259(3) 0.6248(2) 0.0298(11) Uani 1 1 d U
O3E O -0.1123(4) 1.5066(3) 0.4840(3) 0.0312(11) Uani 1 1 d U
O2E O -0.0473(4) 1.3283(3) 0.6869(2) 0.0293(11) Uani 1 1 d U
C1B C -0.4844(6) 1.1269(4) 0.6138(4) 0.0281(16) Uani 1 1 d U
N1 N -0.4161(5) 0.9920(3) 0.5957(3) 0.0235(12) Uani 1 1 d U
C15Q C -0.3916(6) 1.2563(4) 0.6386(4) 0.0276(15) Uani 1 1 d U
O2 O 0.0707(4) 1.1673(3) 0.7115(3) 0.0336(12) Uani 1 1 d U
C13Q C -0.0760(6) 0.8957(4) 0.6570(4) 0.0284(16) Uani 1 1 d U
H13A H -0.0538 0.8422 0.6554 0.034 Uiso 1 1 calc R
C12Q C 0.1893(6) 1.4434(4) 0.5286(4) 0.0307(16) Uani 1 1 d U
C11Q C -0.0021(6) 1.0362(4) 0.6877(3) 0.0226(14) Uani 1 1 d U
C10Q C -0.3068(8) 0.7972(5) 0.6178(5) 0.0407(19) Uani 1 1 d U
H10A H -0.2575 0.7691 0.6586 0.049 Uiso 1 1 calc R
H10B H -0.3502 0.7566 0.5854 0.049 Uiso 1 1 calc R
O1Q O -0.2590(4) 1.0273(3) 0.5085(2) 0.0244(10) Uani 1 1 d U
N2E N -0.1761(5) 0.9116(4) 0.6226(3) 0.0286(13) Uani 1 1 d U
C8Q C -0.3892(5) 1.1737(4) 0.6195(3) 0.0212(14) Uani 1 1 d U
C7Q C 0.0866(6) 1.0848(4) 0.7272(4) 0.0271(15) Uani 1 1 d U
C6Q C 0.0069(6) 0.9516(4) 0.6985(4) 0.0284(15) Uani 1 1 d U
C5Q C -0.4914(6) 1.0407(4) 0.5975(4) 0.0272(15) Uani 1 1 d U
H5QA H -0.5613 1.0182 0.5870 0.033 Uiso 1 1 calc R
C3Q C -0.5791(7) 1.2447(6) 0.6369(5) 0.047(2) Uani 1 1 d U
H3QA H -0.6423 1.2688 0.6413 0.057 Uiso 1 1 calc R
C2Q C 0.1797(6) 1.0532(5) 0.7767(4) 0.0358(18) Uani 1 1 d U
H2QA H 0.2359 1.0868 0.8036 0.043 Uiso 1 1 calc R
C1Q C -0.5792(6) 1.1648(5) 0.6209(4) 0.0383(18) Uani 1 1 d U
H1QA H -0.6429 1.1344 0.6144 0.046 Uiso 1 1 calc R
O1 O 0.1716(5) 1.3700(3) 0.5392(3) 0.0405(13) Uani 1 1 d U
C15 C -0.2174(5) 1.0834(4) 0.4821(4) 0.0247(14) Uani 1 1 d U
C13 C -0.0044(6) 1.3953(4) 0.6835(3) 0.0221(14) Uani 1 1 d U
C12 C -0.3839(6) 0.8510(4) 0.6433(4) 0.0302(16) Uani 1 1 d U
H12B H -0.3407 0.8840 0.6830 0.036 Uiso 1 1 calc R
H12C H -0.4322 0.8170 0.6603 0.036 Uiso 1 1 calc R
C11 C -0.2488(6) 1.3135(4) 0.4710(4) 0.0296(16) Uani 1 1 d U
C10 C -0.2385(7) 0.8436(4) 0.5800(4) 0.0357(17) Uani 1 1 d U
H10C H -0.1873 0.8064 0.5690 0.043 Uiso 1 1 calc R
H10D H -0.2870 0.8645 0.5351 0.043 Uiso 1 1 calc R
C9 C -0.4826(7) 1.2915(5) 0.6471(5) 0.0375(19) Uani 1 1 d U
H9A H -0.4816 1.3460 0.6594 0.045 Uiso 1 1 calc R
C8 C 0.1035(6) 0.9197(5) 0.7471(4) 0.0349(17) Uani 1 1 d U
H8A H 0.1107 0.8639 0.7536 0.042 Uiso 1 1 calc R
C7 C -0.4537(6) 0.9065(4) 0.5836(4) 0.0333(17) Uani 1 1 d U
H7A H -0.4487 0.8882 0.5380 0.040 Uiso 1 1 calc R
H7B H -0.5302 0.9032 0.5818 0.040 Uiso 1 1 calc R
C6 C -0.0205(8) 1.3589(5) 0.3293(4) 0.044(2) Uani 1 1 d U
H6A H -0.0729 1.3791 0.2855 0.053 Uiso 1 1 calc R
H6B H -0.0416 1.3039 0.3368 0.053 Uiso 1 1 calc R
C5 C -0.2125(7) 1.0718(5) 0.4072(4) 0.0416(19) Uani 1 1 d U
H5A H -0.2431 1.0200 0.3893 0.062 Uiso 1 1 calc R
H5B H -0.1373 1.0743 0.4078 0.062 Uiso 1 1 calc R
H5C H -0.2540 1.1139 0.3768 0.062 Uiso 1 1 calc R
C4 C 0.1866(7) 0.9691(5) 0.7850(4) 0.0414(19) Uani 1 1 d U
H4A H 0.2493 0.9463 0.8171 0.050 Uiso 1 1 calc R
C3 C 0.0374(8) 1.4439(5) 0.7510(4) 0.046(2) Uani 1 1 d U
H3A H 0.0272 1.4137 0.7900 0.069 Uiso 1 1 calc R
H3B H -0.0025 1.4940 0.7456 0.069 Uiso 1 1 calc R
H3C H 0.1143 1.4551 0.7605 0.069 Uiso 1 1 calc R
C2 C 0.3018(7) 1.4700(6) 0.5291(5) 0.051(2) Uani 1 1 d U
H2A H 0.3285 1.5115 0.5645 0.076 Uiso 1 1 calc R
H2B H 0.2976 1.4911 0.4829 0.076 Uiso 1 1 calc R
H2C H 0.3510 1.4245 0.5401 0.076 Uiso 1 1 calc R
C1 C -0.3664(7) 1.2852(5) 0.4513(5) 0.050(2) Uani 1 1 d U
H1A H -0.3685 1.2314 0.4695 0.075 Uiso 1 1 calc R
H1B H -0.3984 1.2849 0.4002 0.075 Uiso 1 1 calc R
H1C H -0.4073 1.3213 0.4716 0.075 Uiso 1 1 calc R
C26 C 0.0795(7) 1.1241(4) 0.5349(5) 0.0363(18) Uani 1 1 d U
H26A H 0.0245 1.0854 0.5103 0.054 Uiso 1 1 calc R
H26B H 0.1022 1.1132 0.5853 0.054 Uiso 1 1 calc R
H26C H 0.1418 1.1199 0.5179 0.054 Uiso 1 1 calc R
C25 C -0.1254(8) 1.0830(5) 0.8431(4) 0.0420(19) Uani 1 1 d U
H25A H -0.1480 1.0304 0.8541 0.063 Uiso 1 1 calc R
H25B H -0.1552 1.1239 0.8664 0.063 Uiso 1 1 calc R
H25C H -0.0465 1.0862 0.8596 0.063 Uiso 1 1 calc R
C23 C -0.2987(7) 1.3824(5) 0.6505(5) 0.045(2) Uani 1 1 d U
H23A H -0.3670 1.3978 0.6574 0.067 Uiso 1 1 calc R
H23B H -0.2945 1.4056 0.6068 0.067 Uiso 1 1 calc R
H23C H -0.2385 1.4019 0.6898 0.067 Uiso 1 1 calc R
C22 C 0.1664(7) 1.2174(5) 0.7346(5) 0.045(2) Uani 1 1 d U
H22A H 0.2272 1.1862 0.7640 0.067 Uiso 1 1 calc R
H22B H 0.1526 1.2622 0.7617 0.067 Uiso 1 1 calc R
H22C H 0.1836 1.2375 0.6937 0.067 Uiso 1 1 calc R
C21 C 0.0891(10) 1.3583(8) 0.3220(6) 0.076(3) Uani 1 1 d U
H21A H 0.0891 1.3246 0.2823 0.114 Uiso 1 1 calc R
H21B H 0.1407 1.3372 0.3650 0.114 Uiso 1 1 calc R
H21C H 0.1097 1.4125 0.3140 0.114 Uiso 1 1 calc R

loop_
_atom_site_aniso_label
_atom_site_aniso_U_11
_atom_site_aniso_U_22
_atom_site_aniso_U_33
_atom_site_aniso_U_23
_atom_site_aniso_U_13
_atom_site_aniso_U_12
Eu1 0.0229(2) 0.0117(2) 0.0244(2) 0.00125(12) 0.00931(17) -0.00373(12)
Eu2 0.0270(2) 0.0140(2) 0.0250(2) 0.00143(12) 0.00992(18) -0.00231(13)
Ni1 0.0223(5) 0.0119(4) 0.0256(4) -0.0009(3) 0.0090(4) -0.0030(3)
C2E 0.033(4) 0.021(3) 0.036(4) 0.003(3) 0.020(3) -0.003(3)
C1E 0.035(4) 0.021(3) 0.036(4) 0.004(3) 0.021(3) 0.004(3)
O17E 0.021(2) 0.018(2) 0.024(2) 0.0061(18) 0.0065(19) 0.0069(18)
O16E 0.038(3) 0.022(2) 0.029(2) 0.000(2) 0.015(2) -0.008(2)
O15E 0.046(3) 0.025(3) 0.032(3) 0.003(2) 0.018(2) 0.005(2)
O13E 0.033(3) 0.016(2) 0.031(2) -0.0018(19) 0.012(2) -0.006(2)
O12E 0.027(2) 0.018(2) 0.024(2) 0.0010(19) 0.007(2) -0.0065(19)
O11E 0.054(3) 0.024(3) 0.029(2) -0.004(2) 0.017(2) -0.008(2)
O10E 0.031(3) 0.022(2) 0.032(3) -0.001(2) 0.012(2) -0.002(2)
O9E 0.024(2) 0.018(2) 0.033(2) 0.0009(19) 0.012(2) -0.0014(19)
O8E 0.028(3) 0.014(2) 0.050(3) -0.001(2) 0.014(2) -0.0001(19)
O7E 0.044(3) 0.040(3) 0.030(3) 0.002(2) 0.007(2) -0.015(3)
O6E 0.022(2) 0.021(2) 0.026(2) 0.0009(19) 0.010(2) -0.0003(18)
O5E 0.042(3) 0.020(2) 0.029(2) 0.002(2) 0.013(2) -0.006(2)
O3E 0.035(3) 0.024(3) 0.038(3) 0.001(2) 0.017(2) 0.002(2)
O2E 0.043(3) 0.015(2) 0.030(2) 0.0013(19) 0.013(2) -0.005(2)
C1B 0.031(4) 0.025(4) 0.030(3) -0.001(3) 0.012(3) -0.001(3)
N1 0.027(3) 0.019(3) 0.022(3) 0.000(2) 0.004(2) -0.005(2)
C15Q 0.033(4) 0.020(3) 0.031(3) -0.002(3) 0.014(3) -0.003(3)
O2 0.028(3) 0.029(3) 0.041(3) 0.007(2) 0.005(2) -0.004(2)
C13Q 0.032(4) 0.018(3) 0.040(4) 0.002(3) 0.018(3) -0.001(3)
C12Q 0.033(4) 0.022(3) 0.039(4) 0.001(3) 0.014(3) 0.004(3)
C11Q 0.026(3) 0.019(3) 0.026(3) -0.001(3) 0.013(3) -0.003(3)
C10Q 0.047(5) 0.027(4) 0.050(4) -0.005(3) 0.018(4) -0.011(3)
O1Q 0.023(2) 0.020(2) 0.030(2) 0.0004(19) 0.007(2) -0.0014(19)
N2E 0.039(4) 0.020(3) 0.033(3) -0.006(2) 0.021(3) -0.005(3)
C8Q 0.023(3) 0.018(3) 0.027(3) -0.003(3) 0.014(3) 0.000(3)
C7Q 0.031(4) 0.023(3) 0.027(3) 0.002(3) 0.009(3) -0.003(3)
C6Q 0.029(4) 0.026(3) 0.034(3) 0.004(3) 0.016(3) 0.004(3)
C5Q 0.025(4) 0.026(3) 0.032(3) -0.001(3) 0.011(3) -0.009(3)
C3Q 0.033(4) 0.049(5) 0.069(5) -0.007(4) 0.028(4) 0.005(3)
C2Q 0.025(4) 0.045(4) 0.035(4) 0.012(3) 0.007(3) 0.003(3)
C1Q 0.022(4) 0.038(4) 0.055(4) -0.002(4) 0.013(3) -0.001(3)
O1 0.035(3) 0.021(3) 0.064(3) 0.011(2) 0.012(3) 0.004(2)
C15 0.022(3) 0.026(3) 0.028(3) 0.005(3) 0.010(3) 0.002(3)
C13 0.026(3) 0.018(3) 0.022(3) 0.005(3) 0.006(3) -0.002(3)
C12 0.033(4) 0.025(4) 0.033(3) 0.003(3) 0.011(3) -0.005(3)
C11 0.028(4) 0.022(3) 0.033(4) 0.010(3) 0.001(3) 0.005(3)
C10 0.043(4) 0.022(3) 0.048(4) -0.012(3) 0.024(4) -0.006(3)
C9 0.037(4) 0.026(4) 0.055(5) -0.005(3) 0.023(4) 0.000(3)
C8 0.041(4) 0.028(4) 0.038(4) 0.010(3) 0.015(3) 0.004(3)
C7 0.037(4) 0.024(4) 0.039(4) -0.005(3) 0.012(3) -0.011(3)
C6 0.059(5) 0.036(4) 0.037(4) -0.002(3) 0.015(4) -0.001(4)
C5 0.048(5) 0.045(4) 0.033(4) -0.006(3) 0.015(4) -0.015(4)
C4 0.036(4) 0.046(5) 0.037(4) 0.012(4) 0.005(3) 0.014(4)
C3 0.061(5) 0.038(4) 0.036(4) -0.003(3) 0.009(4) -0.024(4)
C2 0.039(4) 0.048(5) 0.069(5) -0.003(4) 0.023(4) -0.008(4)
C1 0.036(4) 0.049(5) 0.061(5) -0.001(4) 0.010(4) -0.018(4)
C26 0.043(4) 0.014(3) 0.055(4) 0.007(3) 0.020(4) 0.009(3)
C25 0.057(5) 0.032(4) 0.034(4) -0.004(3) 0.009(4) -0.012(4)
C23 0.051(5) 0.019(4) 0.071(5) -0.007(4) 0.029(4) -0.002(3)
C22 0.033(4) 0.034(4) 0.055(5) 0.001(4) -0.004(4) -0.016(3)
C21 0.074(6) 0.080(7) 0.075(6) 0.008(5) 0.026(5) 0.024(5)

loop_
_atom_type_symbol
_atom_type_description
_atom_type_scat_dispersion_real
_atom_type_scat_dispersion_imag
_atom_type_scat_source
C C 0.0033 0.0016 'International Tables Vol C Tables 4.2.6.8 and 6.1.1.4'
H H 0.0000 0.0000 'International Tables Vol C Tables 4.2.6.8 and 6.1.1.4'
N N 0.0061 0.0033 'International Tables Vol C Tables 4.2.6.8 and 6.1.1.4'
O O 0.0106 0.0060 'International Tables Vol C Tables 4.2.6.8 and 6.1.1.4'
Ni Ni 0.3393 1.1124 'International Tables Vol C Tables 4.2.6.8 and 6.1.1.4'
Eu Eu -0.1578 3.6682 'International Tables Vol C Tables 4.2.6.8 and 6.1.1.4'

loop_
_geom_angle_atom_site_label_1
_geom_angle_atom_site_label_2
_geom_angle_atom_site_label_3
_geom_angle
_geom_angle_site_symmetry_1
_geom_angle_site_symmetry_3
O9E Eu1 O17E 75.83(16) . .
O9E Eu1 O2E 135.90(16) . .
O17E Eu1 O2E 135.91(17) . .
O9E Eu1 O12E 71.80(16) . .
O17E Eu1 O12E 70.39(15) . .
O2E Eu1 O12E 138.69(15) . .
O9E Eu1 O16E 73.01(16) . .
O17E Eu1 O16E 72.90(16) . .
O2E Eu1 O16E 87.37(16) . .
O12E Eu1 O16E 133.92(16) . .
O9E Eu1 O6E 143.27(15) . .
O17E Eu1 O6E 95.59(15) . .
O2E Eu1 O6E 74.06(16) . .
O12E Eu1 O6E 71.69(15) . .
O16E Eu1 O6E 139.28(16) . .
O9E Eu1 O10E 97.20(16) . .
O17E Eu1 O10E 141.25(15) . .
O2E Eu1 O10E 74.64(16) . .
O12E Eu1 O10E 71.25(15) . .
O16E Eu1 O10E 142.34(16) . .
O6E Eu1 O10E 67.15(15) . .
O9E Eu1 O8E 62.67(15) . .
O17E Eu1 O8E 133.61(15) . .
O2E Eu1 O8E 74.50(17) . .
O12E Eu1 O8E 111.90(17) . .
O16E Eu1 O8E 75.83(17) . .
O6E Eu1 O8E 130.02(14) . .
O10E Eu1 O8E 67.65(15) . .
O9E Eu1 O2 131.71(16) . .
O17E Eu1 O2 63.06(16) . .
O2E Eu1 O2 73.46(17) . .
O12E Eu1 O2 113.29(17) . .
O16E Eu1 O2 71.61(16) . .
O6E Eu1 O2 68.48(15) . .
O10E Eu1 O2 130.66(15) . .
O8E Eu1 O2 134.75(17) . .
O9E Eu1 Ni1 37.58(11) . .
O17E Eu1 Ni1 38.26(11) . .
O2E Eu1 Ni1 155.87(11) . .
O12E Eu1 Ni1 65.44(10) . .
O16E Eu1 Ni1 68.51(12) . .
O6E Eu1 Ni1 124.73(10) . .
O10E Eu1 Ni1 124.54(11) . .
O8E Eu1 Ni1 98.19(10) . .
O2 Eu1 Ni1 98.17(11) . .
O9E Eu1 Eu2 129.35(12) . .
O17E Eu1 Eu2 126.14(10) . .
O2E Eu1 Eu2 63.55(11) . .
O12E Eu1 Eu2 75.13(10) . .
O16E Eu1 Eu2 150.83(12) . .
O6E Eu1 Eu2 33.51(10) . .
O10E Eu1 Eu2 35.12(11) . .
O8E Eu1 Eu2 97.14(11) . .
O2 Eu1 Eu2 96.31(11) . .
Ni1 Eu1 Eu2 140.563(19) . .
O3E Eu2 O5E 77.61(17) . .
O3E Eu2 O11E 76.02(17) . .
O5E Eu2 O11E 143.90(16) . .
O3E Eu2 O7E 82.92(19) . .
O5E Eu2 O7E 126.01(18) . .
O11E Eu2 O7E 74.32(18) . .
O3E Eu2 O6E 152.66(15) . .
O5E Eu2 O6E 80.81(15) . .
O11E Eu2 O6E 130.35(16) . .
O7E Eu2 O6E 96.58(17) . .
O3E Eu2 O1 116.08(17) . .
O5E Eu2 O1 84.89(19) . .
O11E Eu2 O1 85.0(2) . .
O7E Eu2 O1 147.8(2) . .
O6E Eu2 O1 78.13(16) . .
O3E Eu2 O15E 150.82(17) . .
O5E Eu2 O15E 131.57(16) . .
O11E Eu2 O15E 77.53(16) . .
O7E Eu2 O15E 78.26(19) . .
O6E Eu2 O15E 52.96(15) . .
O1 Eu2 O15E 73.31(18) . .
O3E Eu2 O10E 90.77(16) . .
O5E Eu2 O10E 78.01(16) . .
O11E Eu2 O10E 126.27(17) . .
O7E Eu2 O10E 52.25(16) . .
O6E Eu2 O10E 68.31(15) . .
O1 Eu2 O10E 144.22(17) . .
O15E Eu2 O10E 95.04(16) . .
O3E Eu2 O3E 65.96(19) . 3_586
O5E Eu2 O3E 76.44(16) . 3_586
O11E Eu2 O3E 70.51(17) . 3_586
O7E Eu2 O3E 137.39(17) . 3_586
O6E Eu2 O3E 124.50(16) . 3_586
O1 Eu2 O3E 50.18(16) . 3_586
O15E Eu2 O3E 115.73(16) . 3_586
O10E Eu2 O3E 148.49(15) . 3_586
O3E Eu2 C1E 170.7(2) . .
O5E Eu2 C1E 106.45(19) . .
O11E Eu2 C1E 103.45(18) . .
O7E Eu2 C1E 88.0(2) . .
O6E Eu2 C1E 26.92(17) . .
O1 Eu2 C1E 72.91(19) . .
O15E Eu2 C1E 26.08(18) . .
O10E Eu2 C1E 82.08(18) . .
O3E Eu2 C1E 122.86(19) 3_586 .
O3E Eu2 C11 86.31(18) . .
O5E Eu2 C11 102.2(2) . .
O11E Eu2 C11 100.2(2) . .
O7E Eu2 C11 26.04(19) . .
O6E Eu2 C11 82.03(17) . .
O1 Eu2 C11 157.57(18) . .
O15E Eu2 C11 86.4(2) . .
O10E Eu2 C11 26.22(18) . .
O3E Eu2 C11 152.02(18) 3_586 .
C1E Eu2 C11 84.7(2) . .
O3E Eu2 C12Q 91.14(19) . .
O5E Eu2 C12Q 81.73(19) . .
O11E Eu2 C12Q 74.63(19) . .
O7E Eu2 C12Q 148.91(19) . .
O6E Eu2 C12Q 102.22(18) . .
O1 Eu2 C12Q 25.15(18) . .
O15E Eu2 C12Q 93.57(19) . .
O10E Eu2 C12Q 158.74(18) . .
O3E Eu2 C12Q 25.19(17) 3_586 .
C1E Eu2 C12Q 97.7(2) . .
C11 Eu2 C12Q 174.7(2) . .
O9E Ni1 O1Q 89.01(18) . .
O9E Ni1 N2E 171.8(2) . .
O1Q Ni1 N2E 87.5(2) . .
O9E Ni1 O17E 87.39(17) . .
O1Q Ni1 O17E 87.32(17) . .
N2E Ni1 O17E 85.0(2) . .
O9E Ni1 O13E 87.07(18) . .
O1Q Ni1 O13E 171.31(18) . .
N2E Ni1 O13E 95.3(2) . .
O17E Ni1 O13E 84.76(18) . .
O9E Ni1 N1 87.5(2) . .
O1Q Ni1 N1 94.43(19) . .
N2E Ni1 N1 100.1(2) . .
O17E Ni1 N1 174.57(19) . .
O13E Ni1 N1 93.14(19) . .
O9E Ni1 Eu1 43.64(13) . .
O1Q Ni1 Eu1 87.07(13) . .
N2E Ni1 Eu1 128.70(17) . .
O17E Ni1 Eu1 43.76(12) . .
O13E Ni1 Eu1 84.74(12) . .
N1 Ni1 Eu1 131.12(15) . .
O13E C2E O16E 127.8(6) . .
O13E C2E C25 116.3(6) . .
O16E C2E C25 115.9(7) . .
O15E C1E O6E 120.5(6) . .
O15E C1E C26 121.6(6) . .
O6E C1E C26 117.8(6) . .
O15E C1E Eu2 60.5(3) . .
O6E C1E Eu2 60.0(3) . .
C26 C1E Eu2 172.7(6) . .
C11Q O17E Ni1 122.3(4) . .
C11Q O17E Eu1 125.7(4) . .
Ni1 O17E Eu1 97.98(17) . .
C2E O16E Eu1 132.8(4) . .
C1E O15E Eu2 93.4(4) . .
C2E O13E Ni1 124.1(4) . .
C15 O12E Eu1 138.4(4) . .
C6 O11E Eu2 131.3(5) . .
C11 O10E Eu2 92.2(4) . .
C11 O10E Eu1 127.6(4) . .
Eu2 O10E Eu1 109.17(18) . .
C8Q O9E Ni1 126.3(4) . .
C8Q O9E Eu1 127.4(4) . .
Ni1 O9E Eu1 98.79(18) . .
C15Q O8E C23 114.6(6) . .
C15Q O8E Eu1 117.0(4) . .
C23 O8E Eu1 127.1(4) . .
C11 O7E Eu2 94.8(4) . .
C1E O6E Eu2 93.0(4) . .
C1E O6E Eu1 125.8(4) . .
Eu2 O6E Eu1 112.37(17) . .
C13 O5E Eu2 134.4(4) . .
C12Q O3E Eu2 155.4(5) 3_586 .
C12Q O3E Eu2 90.5(4) 3_586 3_586
Eu2 O3E Eu2 114.04(19) . 3_586
C13 O2E Eu1 148.6(4) . .
C1Q C1B C8Q 119.8(6) . .
C1Q C1B C5Q 117.3(7) . .
C8Q C1B C5Q 122.8(6) . .
C5Q N1 C7 113.3(6) . .
C5Q N1 Ni1 124.0(5) . .
C7 N1 Ni1 122.5(4) . .
C9 C15Q O8E 124.7(6) . .
C9 C15Q C8Q 122.4(6) . .
O8E C15Q C8Q 112.9(6) . .
C7Q O2 C22 116.3(6) . .
C7Q O2 Eu1 115.5(4) . .
C22 O2 Eu1 127.8(5) . .
N2E C13Q C6Q 127.2(7) . .
O3E C12Q O1 119.7(7) 3_586 .
O3E C12Q C2 120.2(7) 3_586 .
O1 C12Q C2 120.1(7) . .
O3E C12Q Eu2 64.3(4) 3_586 .
O1 C12Q Eu2 55.9(4) . .
C2 C12Q Eu2 170.0(6) . .
O17E C11Q C7Q 119.8(6) . .
O17E C11Q C6Q 122.2(6) . .
C7Q C11Q C6Q 117.9(7) . .
C10 C10Q C12 113.7(6) . .
C15 O1Q Ni1 121.9(4) . .
C13Q N2E C10 114.8(6) . .
C13Q N2E Ni1 125.0(5) . .
C10 N2E Ni1 119.9(5) . .
O9E C8Q C15Q 119.2(6) . .
O9E C8Q C1B 123.8(6) . .
C15Q C8Q C1B 117.0(6) . .
C2Q C7Q O2 123.9(7) . .
C2Q C7Q C11Q 122.8(7) . .
O2 C7Q C11Q 113.4(6) . .
C8 C6Q C11Q 119.0(7) . .
C8 C6Q C13Q 118.5(7) . .
C11Q C6Q C13Q 122.3(7) . .
N1 C5Q C1B 129.3(6) . .
C1Q C3Q C9 120.0(7) . .
C7Q C2Q C4 117.7(8) . .
C3Q C1Q C1B 121.0(7) . .
C12Q O1 Eu2 98.9(4) . .
O1Q C15 O12E 126.3(6) . .
O1Q C15 C5 117.7(6) . .
O12E C15 C5 116.0(6) . .
O2E C13 O5E 123.3(6) . .
O2E C13 C3 117.8(6) . .
O5E C13 C3 118.9(6) . .
C10Q C12 C7 112.0(6) . .
O7E C11 O10E 120.7(7) . .
O7E C11 C1 120.0(7) . .
O10E C11 C1 119.3(7) . .
O7E C11 Eu2 59.1(4) . .
O10E C11 Eu2 61.6(4) . .
C1 C11 Eu2 177.2(6) . .
N2E C10 C10Q 113.2(6) . .
C15Q C9 C3Q 119.6(7) . .
C4 C8 C6Q 121.2(7) . .
N1 C7 C12 111.3(6) . .
O11E C6 C21 111.2(8) . .
C8 C4 C2Q 121.4(8) . .

loop_
_geom_bond_atom_site_label_1
_geom_bond_atom_site_label_2
_geom_bond_distance
_geom_bond_site_symmetry_2
Eu1 O9E 2.336(5) .
Eu1 O17E 2.337(4) .
Eu1 O2E 2.361(5) .
Eu1 O12E 2.390(4) .
Eu1 O16E 2.395(4) .
Eu1 O6E 2.495(4) .
Eu1 O10E 2.541(5) .
Eu1 O8E 2.645(5) .
Eu1 O2 2.669(5) .
Eu1 Ni1 3.3458(10) .
Eu1 Eu2 4.1126(7) .
Eu2 O3E 2.398(5) .
Eu2 O5E 2.401(5) .
Eu2 O11E 2.420(5) .
Eu2 O7E 2.452(5) .
Eu2 O6E 2.455(4) .
Eu2 O1 2.458(6) .
Eu2 O15E 2.468(5) .
Eu2 O10E 2.505(5) .
Eu2 O3E 2.643(5) 3_586
Eu2 C1E 2.830(7) .
Eu2 C11 2.847(8) .
Eu2 C12Q 2.932(8) .
Ni1 O9E 2.065(5) .
Ni1 O1Q 2.078(5) .
Ni1 N2E 2.091(6) .
Ni1 O17E 2.092(5) .
Ni1 O13E 2.100(5) .
Ni1 N1 2.125(6) .
C2E O13E 1.264(8) .
C2E O16E 1.276(8) .
C2E C25 1.508(10) .
C1E O15E 1.246(8) .
C1E O6E 1.283(8) .
C1E C26 1.518(9) .
O17E C11Q 1.347(8) .
O12E C15 1.261(8) .
O11E C6 1.434(9) .
O10E C11 1.259(9) .
O9E C8Q 1.322(7) .
O8E C15Q 1.385(8) .
O8E C23 1.431(8) .
O7E C11 1.254(9) .
O5E C13 1.287(8) .
O3E C12Q 1.248(9) 3_586
O3E Eu2 2.643(5) 3_586
O2E C13 1.244(8) .
C1B C1Q 1.411(10) .
C1B C8Q 1.417(9) .
C1B C5Q 1.454(10) .
N1 C5Q 1.265(9) .
N1 C7 1.484(9) .
C15Q C9 1.358(10) .
C15Q C8Q 1.415(9) .
O2 C7Q 1.395(9) .
O2 C22 1.429(9) .
C13Q N2E 1.273(10) .
C13Q C6Q 1.448(11) .
C12Q O3E 1.248(9) 3_586
C12Q O1 1.261(9) .
C12Q C2 1.502(11) .
C11Q C7Q 1.407(10) .
C11Q C6Q 1.410(9) .
C10Q C10 1.522(10) .
C10Q C12 1.525(11) .
O1Q C15 1.259(8) .
N2E C10 1.476(9) .
C7Q C2Q 1.383(11) .
C6Q C8 1.406(11) .
C3Q C1Q 1.354(12) .
C3Q C9 1.416(11) .
C2Q C4 1.397(11) .
C15 C5 1.511(9) .
C13 C3 1.500(10) .
C12 C7 1.535(11) .
C11 C1 1.506(11) .
C8 C4 1.360(12) .
C6 C21 1.454(14) .
